data_7033170
loop_
_publ_author_name
'Ewing, S. J.'
'Vaqueiro, P.'

_publ_section_title
;
 Structural complexity in indium selenides prepared using bicyclic amines
 as structure-directing agents.
;
_journal_issue 4
_journal_name_full 'Dalton transactions (Cambridge, England : 2003)'
_journal_page_first 1592
_journal_page_last 1600
_journal_paper_doi 10.1039/c4dt02819h
_journal_volume 44
_journal_year 2015
_chemical_absolute_configuration ad
_chemical_formula_moiety 'C2 H10 In7 N3 Se12'
_chemical_formula_sum 'C2 H10 In7 N3 Se12'
_chemical_formula_weight 1827.38
_space_group_IT_number 4
_symmetry_cell_setting monoclinic
_symmetry_space_group_name_Hall 'P 2yb'
_symmetry_space_group_name_H-M 'P 1 21 1'
_atom_sites_solution_hydrogens difmap
_atom_sites_solution_primary direct
_cell_angle_alpha 90
_cell_angle_beta 96.145(2)
_cell_angle_gamma 90
_cell_formula_units_Z 2
_cell_length_a 10.3062(3)
_cell_length_b 13.4581(4)
_cell_length_c 10.5966(3)
_cell_measurement_reflns_used 0
_cell_measurement_temperature 293
_cell_measurement_theta_max 0
_cell_measurement_theta_min 0
_cell_volume 1461.32(7)
_computing_cell_refinement 'Apex2 (Bruker AXS, 2006)'
_computing_data_collection 'Apex2 (Bruker AXS, 2006)'
_computing_data_reduction 'Apex2 (Bruker AXS, 2006)'
_computing_molecular_graphics 'CAMERON (Watkin et al., 1996)'
_computing_publication_material 'CRYSTALS (Betteridge et al., 2003)'
_computing_structure_refinement 'CRYSTALS (Betteridge et al., 2003)'
_computing_structure_solution 'SHELXS 86 (Sheldrick, 1986)'
_diffrn_ambient_temperature 293
_diffrn_measured_fraction_theta_full 0.997
_diffrn_measured_fraction_theta_max 0.997
_diffrn_measurement_device Area
_diffrn_measurement_device_type 'Bruker Kappa Apex2'
_diffrn_measurement_method \w/2\q
_diffrn_radiation_monochromator graphite
_diffrn_radiation_type 'Mo K\a'
_diffrn_radiation_wavelength 0.71073
_diffrn_reflns_av_R_equivalents 0.051
_diffrn_reflns_limit_h_max 14
_diffrn_reflns_limit_h_min -14
_diffrn_reflns_limit_k_max 18
_diffrn_reflns_limit_k_min -15
_diffrn_reflns_limit_l_max 14
_diffrn_reflns_limit_l_min -14
_diffrn_reflns_number 26977
_diffrn_reflns_theta_full 29.133
_diffrn_reflns_theta_max 29.133
_diffrn_reflns_theta_min 1.987
_diffrn_standards_number 0
_exptl_absorpt_coefficient_mu 20.368
_exptl_absorpt_correction_T_max 0.36
_exptl_absorpt_correction_T_min 0.23
_exptl_absorpt_correction_type multi-scan
_exptl_absorpt_process_details 'SADABS (Siemens, 1996)'
_exptl_crystal_colour yellow
_exptl_crystal_density_diffrn 4.153
_exptl_crystal_density_method 'not measured'
_exptl_crystal_description block
_exptl_crystal_F_000 1588
_exptl_crystal_size_max 0.080
_exptl_crystal_size_mid 0.050
_exptl_crystal_size_min 0.050
_refine_diff_density_max 1.53
_refine_diff_density_min -1.37
_refine_ls_abs_structure_details 'Flack (1983), 2897 Friedel-pairs'
_refine_ls_abs_structure_Flack 0.079(12)
_refine_ls_extinction_method None
_refine_ls_goodness_of_fit_ref 0.9972
_refine_ls_hydrogen_treatment noref
_refine_ls_matrix_type full
_refine_ls_number_parameters 193
_refine_ls_number_reflns 5410
_refine_ls_number_restraints 2
_refine_ls_R_factor_all 0.0492
_refine_ls_R_factor_gt 0.0358
_refine_ls_shift/su_max 0.0011085
_refine_ls_shift/su_mean 0.0000979
_refine_ls_structure_factor_coef F
_refine_ls_weighting_details
;
 Method, part 1, Chebychev polynomial, (Watkin, 1994, Prince, 1982) 
 [weight] = 1.0/[A~0~*T~0~(x)+A~1~*T~1~(x) ... +A~n-1~]*T~n-1~(x)] 
 where A~i~ are the Chebychev coefficients listed below and x= Fcalc/Fmax 
 Method = Robust Weighting (Prince, 1982) 
 W = [weight] * [1-(deltaF/6*sigmaF)^2^]^2^ 
 A~i~ are: 
 0.240 0.202E-01 0.382E-01 
;
_refine_ls_weighting_scheme calc
_refine_ls_wR_factor_all 0.0547
_refine_ls_wR_factor_gt 0.0364
_refine_ls_wR_factor_ref 0.0344
_reflns_limit_h_max 14
_reflns_limit_h_min -14
_reflns_limit_k_max 18
_reflns_limit_k_min -15
_reflns_limit_l_max 14
_reflns_limit_l_min 0
_reflns_number_gt 5838
_reflns_number_total 6986
_reflns_threshold_expression I>2.0\s(I)
_oxford_diffrn_Wilson_B_factor 0.00
_oxford_diffrn_Wilson_scale 0.00
_oxford_refine_ls_r_factor_ref 0.0327
_oxford_refine_ls_scale 0.06277(6)
_oxford_reflns_number_all 6967
_oxford_reflns_threshold_expression_ref I>3.0\s(I)
_cod_data_source_file c4dt02819h2.cif
_cod_data_source_block 1
_cod_depositor_comments 'Adding full bibliography for 7033166--7033170.cif.'
_cod_original_sg_symbol_H-M 'P 1 21 1 '
_cod_database_code 7033170

loop_
_symmetry_equiv_pos_as_xyz
x,y,z
-x,y+1/2,-z

loop_
_atom_site_label
_atom_site_type_symbol
_atom_site_fract_x
_atom_site_fract_y
_atom_site_fract_z
_atom_site_U_iso_or_equiv
_atom_site_occupancy
_atom_site_adp_type
_atom_site_refinement_flags_posn
N1 N 0.6597(12) 0.7316(9) 0.3622(11) 0.038(3) 1.0000 Uiso .
N2 N 0.952(2) 0.8933(16) 0.0616(19) 0.086(6) 1.0000 Uiso .
C3 C 1.102(2) 0.9089(16) 0.085(2) 0.073(6) 1.0000 Uiso D
C4 C 1.140(3) 0.8150(17) 0.165(2) 0.090(8) 1.0000 Uiso D
N5 N 1.261(3) 0.8086(18) 0.195(2) 0.106(8) 1.0000 Uiso .
In1 In 0.47290(8) 0.49165(7) 1.00555(7) 0.0215 1.0000 Uani .
In2 In 0.63669(8) 0.73038(7) 0.85069(8) 0.0213 1.0000 Uani .
In3 In 0.28153(7) 0.50307(7) 0.29235(7) 0.0193 1.0000 Uani .
In4 In 0.01020(8) 0.26747(7) 0.30373(9) 0.0263 1.0000 Uani .
In5 In 0.31133(8) 0.60350(7) 0.65582(8) 0.0210 1.0000 Uani .
In6 In 0.97389(8) 0.51885(7) 0.50800(8) 0.0214 1.0000 Uani .
In7 In 0.66350(8) 0.40600(7) 0.32037(8) 0.0200 1.0000 Uani .
Se8 Se 0.44287(16) 0.30598(10) 0.95126(12) 0.0328 1.0000 Uani .
Se9 Se 0.26364(13) 0.56932(11) 0.06485(12) 0.0305 1.0000 Uani .
Se10 Se 0.67646(13) 0.53935(10) 0.15260(12) 0.0266 1.0000 Uani .
Se11 Se 0.53505(11) 0.55652(9) 0.78495(10) 0.0173 1.0000 Uani .
Se12 Se 0.88103(14) 0.68843(13) 0.87597(19) 0.0492 1.0000 Uani .
Se13 Se 0.42201(11) 0.34395(9) 0.34987(10) 0.0190 1.0000 Uani .
Se14 Se 0.36534(14) 0.64735(10) 0.43347(12) 0.0277 1.0000 Uani .
Se15 Se 0.16221(13) 0.45503(10) 0.66476(13) 0.0296 1.0000 Uani .
Se16 Se 0.03198(11) 0.46023(9) 0.28388(11) 0.0202 1.0000 Uani .
Se17 Se 0.97407(15) 0.70722(10) 0.47031(14) 0.0349 1.0000 Uani .
Se18 Se 0.76163(11) 0.25223(9) 0.21211(10) 0.0189 1.0000 Uani .
Se19 Se 0.74697(13) 0.45898(12) 0.54406(12) 0.0327 1.0000 Uani .
H31 H 1.1225 0.9724 0.1300 0.0864 1.0000 Uiso .
H32 H 1.1413 0.9151 0.0063 0.0864 1.0000 Uiso .
H41 H 1.1009 0.8095 0.2458 0.1047 1.0000 Uiso .
H42 H 1.1161 0.7514 0.1217 0.1047 1.0000 Uiso .
H21 H 0.9078 0.9450 0.0125 0.1019 1.0000 Uiso .
H22 H 0.9153 0.8888 0.1409 0.1019 1.0000 Uiso .
H23 H 0.9341 0.8315 0.0171 0.1019 1.0000 Uiso .
H51 H 1.2901 0.7515 0.2448 0.1226 1.0000 Uiso .
H52 H 1.2900 0.8667 0.2441 0.1226 1.0000 Uiso .
H53 H 1.3052 0.8087 0.1201 0.1226 1.0000 Uiso .

loop_
_atom_site_aniso_label
_atom_site_aniso_U_11
_atom_site_aniso_U_22
_atom_site_aniso_U_33
_atom_site_aniso_U_23
_atom_site_aniso_U_13
_atom_site_aniso_U_12
In1 0.0243(4) 0.0218(4) 0.0187(4) 0.0024(3) 0.0038(3) -0.0017(3)
In2 0.0186(4) 0.0180(4) 0.0277(4) 0.0023(3) 0.0036(3) -0.0005(3)
In3 0.0187(4) 0.0188(4) 0.0207(3) -0.0009(3) 0.0039(3) -0.0004(3)
In4 0.0192(4) 0.0177(4) 0.0421(5) 0.0012(4) 0.0034(3) -0.0001(3)
In5 0.0218(4) 0.0200(4) 0.0209(4) -0.0025(3) 0.0005(3) 0.0001(3)
In6 0.0192(4) 0.0204(4) 0.0244(4) -0.0029(3) 0.0014(3) -0.0002(3)
In7 0.0196(4) 0.0189(4) 0.0213(4) 0.0000(3) 0.0011(3) -0.0009(3)
Se8 0.0546(9) 0.0223(7) 0.0223(6) -0.0023(5) 0.0083(6) -0.0072(6)
Se9 0.0302(7) 0.0399(8) 0.0222(6) 0.0072(6) 0.0070(5) 0.0068(6)
Se10 0.0291(6) 0.0231(6) 0.0261(6) 0.0050(5) -0.0038(5) -0.0071(5)
Se11 0.0182(5) 0.0167(5) 0.0171(5) 0.0002(4) 0.0027(4) 0.0009(4)
Se12 0.0193(6) 0.0436(9) 0.0864(13) 0.0373(9) 0.0138(7) 0.0044(6)
Se13 0.0179(5) 0.0188(6) 0.0206(5) 0.0009(4) 0.0038(4) 0.0004(4)
Se14 0.0372(7) 0.0247(6) 0.0212(6) -0.0020(5) 0.0031(5) -0.0111(5)
Se15 0.0303(6) 0.0215(6) 0.0349(7) 0.0063(5) -0.0065(5) -0.0021(5)
Se16 0.0177(5) 0.0189(6) 0.0245(5) -0.0006(4) 0.0047(4) -0.0026(4)
Se17 0.0420(8) 0.0196(6) 0.0407(8) -0.0012(6) -0.0062(6) 0.0010(6)
Se18 0.0173(5) 0.0176(5) 0.0221(5) 0.0001(4) 0.0034(4) -0.0007(4)
Se19 0.0254(6) 0.0527(9) 0.0210(6) -0.0075(6) 0.0072(5) -0.0148(6)

loop_
_atom_type_symbol
_atom_type_scat_dispersion_real
_atom_type_scat_dispersion_imag
_atom_type_scat_Cromer_Mann_a1
_atom_type_scat_Cromer_Mann_b1
_atom_type_scat_Cromer_Mann_a2
_atom_type_scat_Cromer_Mann_b2
_atom_type_scat_Cromer_Mann_a3
_atom_type_scat_Cromer_Mann_b3
_atom_type_scat_Cromer_Mann_a4
_atom_type_scat_Cromer_Mann_b4
_atom_type_scat_Cromer_Mann_c
_atom_type_scat_source
C 0.0033 0.0016 2.3100 20.8439 1.0200 10.2075 1.5886 0.5687 0.8650 51.6512 0.2156 'International Tables Vol C 4.2.6.8 and 6.1.1.4'
H 0.0000 0.0000 0.4930 10.5109 0.3229 26.1257 0.1402 3.1424 0.0408 57.7998 0.0030 'International Tables Vol C 4.2.6.8 and 6.1.1.4'
N 0.0061 0.0033 12.2126 0.0057 3.1322 9.8933 2.0125 28.9975 1.1663 0.5826 -11.5290 'International Tables Vol C 4.2.6.8 and 6.1.1.4'
Se -0.0929 2.2259 17.0006 2.4098 5.8196 0.2726 3.9731 15.2372 4.3543 43.8163 2.8409 'International Tables Vol C 4.2.6.8 and 6.1.1.4'
In -0.7276 1.3100 19.1624 0.5476 18.5596 6.3776 4.2948 25.8499 2.0396 92.8029 4.9391 'International Tables Vol C 4.2.6.8 and 6.1.1.4'

loop_
_geom_angle_atom_site_label_1
_geom_angle_site_symmetry_1
_geom_angle_atom_site_label_2
_geom_angle_atom_site_label_3
_geom_angle_site_symmetry_3
_geom_angle
_geom_angle_publ_flag
C3 . N2 H21 . 113.7 no
C3 . N2 H22 . 110.5 no
H21 . N2 H22 . 108.0 no
C3 . N2 H23 . 109.4 no
H21 . N2 H23 . 107.7 no
H22 . N2 H23 . 107.3 no
N2 . C3 C4 . 99.5(18) yes
N2 . C3 H31 . 110.3 no
C4 . C3 H31 . 114.5 no
N2 . C3 H32 . 111.7 no
C4 . C3 H32 . 116.1 no
H31 . C3 H32 . 104.9 no
C3 . C4 N5 . 112(2) yes
C3 . C4 H41 . 115.7 no
N5 . C4 H41 . 105.4 no
C3 . C4 H42 . 114.5 no
N5 . C4 H42 . 104.5 no
H41 . C4 H42 . 103.4 no
C4 . N5 H51 . 115.9 no
C4 . N5 H52 . 108.7 no
H51 . N5 H52 . 106.8 no
C4 . N5 H53 . 109.9 no
H51 . N5 H53 . 107.9 no
H52 . N5 H53 . 107.2 no
Se10 1_556 In1 Se9 1_556 114.17(5) yes
Se10 1_556 In1 Se8 . 116.79(6) yes
Se9 1_556 In1 Se8 . 111.73(6) yes
Se10 1_556 In1 Se11 . 101.29(5) yes
Se9 1_556 In1 Se11 . 112.14(5) yes
Se8 . In1 Se11 . 99.09(5) yes
Se13 2_656 In2 Se8 2_657 111.51(5) yes
Se13 2_656 In2 Se11 . 104.61(5) yes
Se8 2_657 In2 Se11 . 114.84(5) yes
Se13 2_656 In2 Se12 . 110.47(5) yes
Se8 2_657 In2 Se12 . 113.63(7) yes
Se11 . In2 Se12 . 101.00(6) yes
Se9 . In3 Se13 . 119.10(5) yes
Se9 . In3 Se14 . 105.87(5) yes
Se13 . In3 Se14 . 110.04(5) yes
Se9 . In3 Se16 . 94.17(5) yes
Se13 . In3 Se16 . 110.06(5) yes
Se14 . In3 Se16 . 117.18(5) yes
Se18 1_455 In4 Se12 2_646 100.35(5) yes
Se18 1_455 In4 Se17 2_646 106.56(5) yes
Se12 2_646 In4 Se17 2_646 126.07(7) yes
Se18 1_455 In4 Se16 . 97.78(5) yes
Se12 2_646 In4 Se16 . 107.83(6) yes
Se17 2_646 In4 Se16 . 113.51(5) yes
Se18 2_656 In5 Se11 . 101.13(4) yes
Se18 2_656 In5 Se14 . 115.09(5) yes
Se11 . In5 Se14 . 105.71(5) yes
Se18 2_656 In5 Se15 . 112.11(5) yes
Se11 . In5 Se15 . 107.05(5) yes
Se14 . In5 Se15 . 114.30(5) yes
Se16 1_655 In6 Se15 1_655 104.76(5) yes
Se16 1_655 In6 Se17 . 98.72(5) yes
Se15 1_655 In6 Se17 . 114.75(5) yes
Se16 1_655 In6 Se19 . 110.04(5) yes
Se15 1_655 In6 Se19 . 116.19(6) yes
Se17 . In6 Se19 . 110.65(6) yes
Se10 . In7 Se13 . 114.94(5) yes
Se10 . In7 Se18 . 101.53(5) yes
Se13 . In7 Se18 . 102.24(4) yes
Se10 . In7 Se19 . 114.69(5) yes
Se13 . In7 Se19 . 101.85(5) yes
Se18 . In7 Se19 . 121.53(5) yes
In1 . Se8 In2 2_647 104.20(5) yes
In3 . Se9 In1 1_554 96.45(5) yes
In1 1_554 Se10 In7 . 98.51(5) yes
In1 . Se11 In5 . 104.96(5) yes
In1 . Se11 In2 . 100.81(5) yes
In5 . Se11 In2 . 103.09(5) yes
In2 . Se12 In4 2_656 109.63(6) yes
In7 . Se13 In2 2_646 102.89(4) yes
In7 . Se13 In3 . 102.44(4) yes
In2 2_646 Se13 In3 . 102.30(5) yes
In5 . Se14 In3 . 105.82(5) yes
In6 1_455 Se15 In5 . 97.58(5) yes
In6 1_455 Se16 In3 . 102.69(5) yes
In6 1_455 Se16 In4 . 101.25(5) yes
In3 . Se16 In4 . 107.88(5) yes
In6 . Se17 In4 2_656 99.86(6) yes
In4 1_655 Se18 In7 . 100.48(5) yes
In4 1_655 Se18 In5 2_646 100.75(5) yes
In7 . Se18 In5 2_646 103.00(4) yes
In6 . Se19 In7 . 100.03(5) yes

loop_
_geom_bond_atom_site_label_1
_geom_bond_atom_site_label_2
_geom_bond_site_symmetry_2
_geom_bond_distance
_geom_bond_publ_flag
N2 C3 . 1.55(3) yes
N2 H21 . 0.956 no
N2 H22 . 0.961 no
N2 H23 . 0.965 no
C3 C4 . 1.549(10) yes
C3 H31 . 0.989 no
C3 H32 . 0.968 no
C4 N5 . 1.25(3) yes
C4 H41 . 0.986 no
C4 H42 . 0.991 no
N5 H51 . 0.962 no
N5 H52 . 0.970 no
N5 H53 . 0.957 no
In1 Se10 1_556 2.5577(15) yes
In1 Se9 1_556 2.5356(16) yes
In1 Se8 . 2.5754(16) yes
In1 Se11 . 2.6376(14) yes
In2 Se13 2_656 2.6350(14) yes
In2 Se8 2_657 2.5457(16) yes
In2 Se11 . 2.6270(14) yes
In2 Se12 . 2.5666(16) yes
In3 Se9 . 2.5585(14) yes
In3 Se13 . 2.6200(14) yes
In3 Se14 . 2.5447(15) yes
In3 Se16 . 2.6280(14) yes
In4 Se18 1_455 2.6486(14) yes
In4 Se12 2_646 2.5439(18) yes
In4 Se17 2_646 2.5167(18) yes
In4 Se16 . 2.6143(15) yes
In5 Se18 2_656 2.5992(14) yes
In5 Se11 . 2.6292(13) yes
In5 Se14 . 2.5477(15) yes
In5 Se15 . 2.5287(15) yes
In6 Se16 1_655 2.6315(14) yes
In6 Se15 1_655 2.5639(15) yes
In6 Se17 . 2.5664(16) yes
In6 Se19 . 2.5409(15) yes
In7 Se10 . 2.5396(15) yes
In7 Se13 . 2.6751(14) yes
In7 Se18 . 2.6210(14) yes
In7 Se19 . 2.5359(15) yes
